data_4344230
loop_
_publ_author_name
'Lii, K.-H.'
'Lee, C.-S.'

_publ_section_title
;
 Rb V3 P4 O(17+x) (x=0.14): A novel mixed-valence vanadium pyrophosphate
;
_journal_name_full 'Inorganic Chemistry'
_journal_page_first 3298
_journal_page_last 3301
_journal_volume 29
_journal_year 1990
_chemical_formula_sum 'O17.14 P4 Rb V3'
_chemical_name_systematic 'Rb V3 (P2 O7)2 O3.14'
_space_group_IT_number 136
_symmetry_space_group_name_Hall '-P 4n 2n'
_symmetry_space_group_name_H-M 'P 42/m n m'
_cell_angle_alpha 90
_cell_angle_beta 90
_cell_angle_gamma 90
_cell_formula_units_Z 4
_cell_length_a 13.651
_cell_length_b 13.651
_cell_length_c 7.289
_cell_volume 1358.304
_citation_journal_id_ASTM INOCAJ
_cod_data_source_file Lii_INOCAJ_1990_1838.cif
_cod_data_source_block O17.14P4Rb1V3
_cod_original_formula_sum 'O17.14 P4 Rb1 V3'
_cod_database_code 4344230

loop_
_symmetry_equiv_pos_as_xyz
x,y,z
-y+1/2,x+1/2,z+1/2
-x,-y,z
y+1/2,-x+1/2,z+1/2
x+1/2,-y+1/2,-z+1/2
y,x,-z
-x+1/2,y+1/2,-z+1/2
-y,-x,-z
-x,-y,-z
y-1/2,-x-1/2,-z-1/2
x,y,-z
-y-1/2,x-1/2,-z-1/2
-x-1/2,y-1/2,z-1/2
-y,-x,z
x-1/2,-y-1/2,z-1/2
y,x,z

loop_
_atom_site_label
_atom_site_type_symbol
_atom_site_fract_x
_atom_site_fract_y
_atom_site_fract_z
_atom_site_occupancy
_atom_site_U_iso_or_equiv
P1 P+5 0.47399 0.23352 0.8016 1 0.0
O3 O-2 0.1786 0.0412 0.6906 1 0.0
Rb1 Rb+1 0.19973 0.19973 0 1 0.0
O6 O-2 0.4248 0.2204 0 1 0.0
O4 O-2 0.5276 0.1424 0.7502 1 0.0
O8 O-2 0.2116 0.2116 0.5 0.64 0.0
O7 O-2 0.9186 0.0814 0 1 0.0
V4 V+4 0.1281 0.1281 0.5 0.536 0.0
O5 O-2 0.2518 0.3849 0.6812 1 0.0
O2 O-2 0.5 0 0 1 0.0
V2 V+4 0.6612 0.6612 0.5 0.876 0.0
V3 V+4 0.3076 0.3076 0.5 0.124 0.0
O1 O-2 0 0 0.5 1 0.0
V1 V+4 0.5 0 0.25 1 0.0
V5 V+4 0.0815 0.0815 0.5 0.464 0.0
